data_7213801
loop_
_publ_author_name
'Zhang, Liying'
'Song, Tianyou'
'Xu, Jianing'
'Sun, Jiayin'
'Zeng, Shuangli'
'Wu, Yuncong'
'Fan, Yong'
'Wang, Li'

_publ_section_title
;
 Polymorphic Ln(iii) and BPTC-based porous metal--organic frameworks with
 visible, NIR photoluminescent and magnetic properties
;
_journal_issue 12
_journal_name_full CrystEngComm
_journal_page_first 2440
_journal_paper_doi 10.1039/c3ce42181c
_journal_volume 16
_journal_year 2014
_chemical_formula_moiety 'C48 H18 N0 O26 Sm3'
_chemical_formula_sum 'C48 H18 N0 O26 Sm3'
_chemical_formula_weight 1461.70
_chemical_melting_point ?
_chemical_name_systematic
; 
 ? 
;
_space_group_IT_number 2
_symmetry_cell_setting triclinic
_symmetry_space_group_name_Hall '-P 1'
_symmetry_space_group_name_H-M 'P -1'
_atom_sites_solution_hydrogens geom
_atom_sites_solution_primary direct
_atom_sites_solution_secondary difmap
_audit_creation_method SHELXL-97
_cell_angle_alpha 65.01(3)
_cell_angle_beta 67.88(3)
_cell_angle_gamma 88.32(3)
_cell_formula_units_Z 1
_cell_length_a 11.647(2)
_cell_length_b 12.247(2)
_cell_length_c 13.604(3)
_cell_measurement_reflns_used 4383
_cell_measurement_temperature 293(2)
_cell_measurement_theta_max 25.00
_cell_measurement_theta_min 3.01
_cell_volume 1609.8(8)
_computing_cell_refinement Process-auto
_computing_data_collection Process-auto
_computing_data_reduction Process-auto
_computing_molecular_graphics SHELXL-97
_computing_publication_material SHELXL-97
_computing_structure_refinement 'SHELXL-97 (Sheldrick, 1997)'
_computing_structure_solution 'SHELXS-97 (Sheldrick, 1990)'
_diffrn_ambient_temperature 293(2)
_diffrn_detector_area_resol_mean 10.0
_diffrn_measured_fraction_theta_full 0.992
_diffrn_measured_fraction_theta_max 0.992
_diffrn_measurement_device_type 'Rigaku RAXIS-RAPID'
_diffrn_measurement_method omega-scan
_diffrn_radiation_monochromator graphite
_diffrn_radiation_source 'fine-focus sealed tube'
_diffrn_radiation_type MoK\a
_diffrn_radiation_wavelength 0.71073
_diffrn_reflns_av_R_equivalents 0.0322
_diffrn_reflns_av_sigmaI/netI 0.0419
_diffrn_reflns_limit_h_max 13
_diffrn_reflns_limit_h_min -13
_diffrn_reflns_limit_k_max 13
_diffrn_reflns_limit_k_min -14
_diffrn_reflns_limit_l_max 15
_diffrn_reflns_limit_l_min -16
_diffrn_reflns_number 12714
_diffrn_reflns_theta_full 25.00
_diffrn_reflns_theta_max 25.00
_diffrn_reflns_theta_min 3.01
_exptl_absorpt_coefficient_mu 2.771
_exptl_absorpt_correction_T_max 0.698
_exptl_absorpt_correction_T_min 0.613
_exptl_absorpt_correction_type empirical
_exptl_absorpt_process_details Process-auto
_exptl_crystal_colour coloress
_exptl_crystal_density_diffrn 1.508
_exptl_crystal_density_method 'not measured'
_exptl_crystal_description sheet
_exptl_crystal_F_000 700
_exptl_crystal_size_max 0.32
_exptl_crystal_size_mid 0.15
_exptl_crystal_size_min 0.13
_platon_squeeze_details
;
;
_refine_diff_density_max 1.444
_refine_diff_density_min -0.816
_refine_diff_density_rms 0.150
_refine_ls_extinction_method none
_refine_ls_goodness_of_fit_ref 1.098
_refine_ls_hydrogen_treatment mixed
_refine_ls_matrix_type full
_refine_ls_number_parameters 349
_refine_ls_number_reflns 5624
_refine_ls_number_restraints 0
_refine_ls_restrained_S_all 1.098
_refine_ls_R_factor_all 0.0309
_refine_ls_R_factor_gt 0.0274
_refine_ls_shift/su_max 0.001
_refine_ls_shift/su_mean 0.000
_refine_ls_structure_factor_coef Fsqd
_refine_ls_weighting_details 'calc w=1/[\s^2^(Fo^2^)+(0.0534P)^2^+0.7521P] where P=(Fo^2^+2Fc^2^)/3'
_refine_ls_weighting_scheme calc
_refine_ls_wR_factor_gt 0.0882
_refine_ls_wR_factor_ref 0.0899
_reflns_number_gt 5041
_reflns_number_total 5624
_reflns_threshold_expression >2sigma(I)
_cod_data_source_file c3ce42181c.txt
_cod_data_source_block 1
_cod_depositor_comments
;
The following automatic conversions were performed:

'_chemical_melting_point' value 'not measured ' was changed to '?' -
the value is undefined or not given.

'_symmetry_cell_setting' value
'Triclinic' changed to 'triclinic' according to
/usr/data/users/saulius/automatic-downloads/current/RSC/lib/dictionaries/cif_core.dic
dictionary named 'cif_core.dic' version 2.4.2 from 2011-04-26.

Automatic conversion script
Id: cif_fix_values 2281 2013-09-26 08:29:07Z andrius 
;
_cod_original_cell_volume 1609.8(5)
_cod_original_sg_symbol_H-M 'P-1   '
_cod_database_code 7213801

loop_
_symmetry_equiv_pos_as_xyz
'x, y, z'
'-x, -y, -z'

loop_
_atom_site_label
_atom_site_type_symbol
_atom_site_fract_x
_atom_site_fract_y
_atom_site_fract_z
_atom_site_U_iso_or_equiv
_atom_site_adp_type
_atom_site_occupancy
_atom_site_symmetry_multiplicity
_atom_site_calc_flag
_atom_site_refinement_flags
O2 O 0.4751(3) 1.0307(3) 0.3117(3) 0.0195(7) Uani 1 1 d .
O3 O 0.5403(3) 1.1900(3) 0.3197(3) 0.0252(8) Uani 1 1 d .
Sm1 Sm 0.5000 1.0000 0.5000 0.00931(9) Uani 1 2 d S
Sm2 Sm 0.429475(19) 0.828826(17) 0.328142(17) 0.01020(9) Uani 1 1 d .
O5 O 0.2907(3) 0.8080(3) 0.5221(3) 0.0192(7) Uani 1 1 d .
O8 O -0.4327(3) 0.8423(2) 0.4421(2) 0.0125(6) Uani 1 1 d .
O12 O 0.5600(3) 1.1292(3) -0.1287(3) 0.0212(7) Uani 1 1 d .
O10 O -0.2603(3) 0.3255(2) 0.5936(3) 0.0202(7) Uani 1 1 d .
O13 O 0.5004(3) 1.3023(3) -0.2240(3) 0.0250(8) Uani 1 1 d .
O7 O -0.2648(3) 1.0566(2) 0.7051(3) 0.0169(6) Uani 1 1 d .
O9 O -0.4748(3) 0.6681(3) 0.4444(3) 0.0192(7) Uani 1 1 d .
C23 C 0.5248(4) 1.2295(4) -0.1364(4) 0.0175(9) Uani 1 1 d .
C17 C 0.5090(4) 1.1443(3) 0.2650(4) 0.0130(8) Uani 1 1 d .
O4 O 0.2824(3) 0.9522(3) 0.5804(3) 0.0291(8) Uani 1 1 d .
O11 O -0.1420(3) 0.3298(3) 0.6868(3) 0.0300(8) Uani 1 1 d .
O1 O 0.6476(3) 0.9031(4) 0.1930(3) 0.0378(9) Uani 1 1 d .
C14 C -0.2083(4) 0.3784(4) 0.6300(4) 0.0195(10) Uani 1 1 d .
C13 C -0.2274(4) 0.5101(4) 0.6031(4) 0.0155(9) Uani 1 1 d .
C18 C 0.5077(4) 1.2273(4) 0.1476(3) 0.0137(9) Uani 1 1 d .
C19 C 0.5038(4) 1.3500(4) 0.1205(4) 0.0195(10) Uani 1 1 d .
H19 H 0.5021 1.3760 0.1761 0.023 Uiso 1 1 calc R
C24 C 0.5109(4) 1.1852(4) 0.0662(4) 0.0157(9) Uani 1 1 d .
H24 H 0.5109 1.1030 0.0843 0.019 Uiso 1 1 calc R
C1 C 0.2309(4) 0.8725(4) 0.5678(4) 0.0154(9) Uani 1 1 d .
C16 C -0.4198(4) 0.7320(4) 0.4701(4) 0.0137(9) Uani 1 1 d .
C11 C -0.3300(4) 0.6777(4) 0.5275(4) 0.0139(9) Uani 1 1 d .
O6 O -0.0826(3) 1.1311(3) 0.6897(3) 0.0217(7) Uani 1 1 d .
C2 C 0.0918(4) 0.8627(3) 0.6072(3) 0.0125(8) Uani 1 1 d .
C3 C 0.0317(4) 0.9486(4) 0.6425(4) 0.0157(9) Uani 1 1 d .
H3 H 0.0765 1.0038 0.6504 0.019 Uiso 1 1 calc R
C8 C 0.0240(4) 0.7790(3) 0.5967(3) 0.0126(8) Uani 1 1 d .
H8 H 0.0640 0.7217 0.5736 0.015 Uiso 1 1 calc R
C5 C -0.1555(4) 1.0518(3) 0.6912(4) 0.0156(9) Uani 1 1 d .
C21 C 0.5091(5) 1.3910(4) -0.0685(4) 0.0206(10) Uani 1 1 d .
H21 H 0.5102 1.4447 -0.1418 0.025 Uiso 1 1 calc R
C4 C -0.0928(4) 0.9514(4) 0.6655(3) 0.0146(9) Uani 1 1 d .
C22 C 0.5141(4) 1.2689(4) -0.0422(4) 0.0194(10) Uani 1 1 d .
C7 C -0.1028(4) 0.7808(3) 0.6204(3) 0.0128(8) Uani 1 1 d .
C6 C -0.1608(4) 0.8681(4) 0.6562(4) 0.0145(9) Uani 1 1 d .
H6 H -0.2459 0.8697 0.6738 0.017 Uiso 1 1 calc R
C10 C -0.2605(4) 0.7488(4) 0.5492(3) 0.0131(8) Uani 1 1 d .
H10 H -0.2715 0.8298 0.5295 0.016 Uiso 1 1 calc R
C12 C -0.3134(4) 0.5567(4) 0.5561(4) 0.0174(9) Uani 1 1 d .
H12 H -0.3603 0.5077 0.5434 0.021 Uiso 1 1 calc R
C15 C -0.1585(4) 0.5803(4) 0.6255(4) 0.0154(9) Uani 1 1 d .
H15 H -0.1009 0.5467 0.6579 0.018 Uiso 1 1 calc R
C9 C -0.1752(4) 0.7019(3) 0.5995(4) 0.0135(9) Uani 1 1 d .
C20 C 0.5023(4) 1.4355(4) 0.0136(4) 0.0185(10) Uani 1 1 d .

loop_
_atom_site_aniso_label
_atom_site_aniso_U_11
_atom_site_aniso_U_22
_atom_site_aniso_U_33
_atom_site_aniso_U_23
_atom_site_aniso_U_13
_atom_site_aniso_U_12
O2 0.036(2) 0.0105(15) 0.0178(16) -0.0032(12) -0.0200(14) 0.0014(13)
O3 0.053(2) 0.0114(15) 0.0165(17) -0.0029(12) -0.0218(15) -0.0037(14)
Sm1 0.01344(17) 0.00753(16) 0.00918(17) -0.00394(12) -0.00668(12) 0.00397(11)
Sm2 0.01565(14) 0.00817(13) 0.01359(14) -0.00752(9) -0.00986(10) 0.00455(9)
O5 0.0175(17) 0.0243(17) 0.0168(16) -0.0106(13) -0.0067(13) 0.0113(13)
O8 0.0156(16) 0.0097(14) 0.0169(15) -0.0063(11) -0.0109(12) 0.0039(11)
O12 0.043(2) 0.0130(15) 0.0189(17) -0.0099(13) -0.0214(15) 0.0099(14)
O10 0.0288(19) 0.0080(14) 0.0387(19) -0.0138(13) -0.0250(15) 0.0081(13)
O13 0.047(2) 0.0207(17) 0.0218(18) -0.0146(14) -0.0225(16) 0.0119(15)
O7 0.0187(17) 0.0142(15) 0.0254(17) -0.0114(13) -0.0140(13) 0.0099(12)
O9 0.0278(18) 0.0133(14) 0.0290(17) -0.0110(13) -0.0224(14) 0.0066(13)
C23 0.031(3) 0.010(2) 0.016(2) -0.0064(17) -0.0134(19) 0.0029(18)
C17 0.015(2) 0.0058(19) 0.019(2) -0.0073(16) -0.0061(17) 0.0045(16)
O4 0.0176(18) 0.0203(17) 0.057(2) -0.0204(16) -0.0191(16) 0.0016(14)
O11 0.039(2) 0.0204(17) 0.059(2) -0.0243(16) -0.0408(19) 0.0184(15)
O1 0.023(2) 0.059(3) 0.032(2) -0.0277(18) -0.0023(16) -0.0052(18)
C14 0.019(2) 0.011(2) 0.034(3) -0.0108(19) -0.016(2) 0.0037(18)
C13 0.017(2) 0.0085(19) 0.027(2) -0.0109(17) -0.0118(19) 0.0068(17)
C18 0.019(2) 0.012(2) 0.011(2) -0.0042(16) -0.0069(17) 0.0011(17)
C19 0.032(3) 0.017(2) 0.013(2) -0.0081(17) -0.0103(19) 0.0017(19)
C24 0.024(2) 0.0080(19) 0.016(2) -0.0055(16) -0.0092(18) 0.0045(17)
C1 0.016(2) 0.012(2) 0.013(2) 0.0005(16) -0.0064(17) -0.0003(17)
C16 0.020(2) 0.012(2) 0.017(2) -0.0091(16) -0.0124(18) 0.0084(17)
C11 0.015(2) 0.010(2) 0.019(2) -0.0060(16) -0.0096(17) 0.0027(17)
O6 0.0280(19) 0.0162(15) 0.0385(19) -0.0200(14) -0.0225(15) 0.0093(13)
C2 0.018(2) 0.0108(19) 0.013(2) -0.0058(16) -0.0096(17) 0.0045(16)
C3 0.019(2) 0.013(2) 0.020(2) -0.0071(17) -0.0123(18) 0.0013(17)
C8 0.014(2) 0.011(2) 0.013(2) -0.0056(16) -0.0059(16) 0.0031(16)
C5 0.024(3) 0.008(2) 0.018(2) -0.0066(16) -0.0110(18) 0.0056(17)
C21 0.039(3) 0.013(2) 0.013(2) -0.0055(17) -0.014(2) 0.008(2)
C4 0.022(2) 0.011(2) 0.012(2) -0.0047(16) -0.0099(17) 0.0043(17)
C22 0.027(3) 0.015(2) 0.020(2) -0.0085(18) -0.014(2) 0.0051(19)
C7 0.018(2) 0.0093(19) 0.015(2) -0.0048(16) -0.0114(17) 0.0036(16)
C6 0.017(2) 0.011(2) 0.021(2) -0.0087(17) -0.0117(18) 0.0064(17)
C10 0.015(2) 0.011(2) 0.016(2) -0.0071(16) -0.0075(17) 0.0040(16)
C12 0.022(2) 0.013(2) 0.026(2) -0.0105(18) -0.0158(19) 0.0036(18)
C15 0.016(2) 0.014(2) 0.026(2) -0.0109(18) -0.0161(18) 0.0090(17)
C9 0.015(2) 0.0089(19) 0.017(2) -0.0049(16) -0.0071(17) 0.0003(16)
C20 0.032(3) 0.014(2) 0.014(2) -0.0075(17) -0.0109(19) 0.0047(19)

loop_
_atom_type_symbol
_atom_type_description
_atom_type_scat_dispersion_real
_atom_type_scat_dispersion_imag
_atom_type_scat_source
C C 0.0033 0.0016 'International Tables Vol C Tables 4.2.6.8 and 6.1.1.4'
H H 0.0000 0.0000 'International Tables Vol C Tables 4.2.6.8 and 6.1.1.4'
N N 0.0061 0.0033 'International Tables Vol C Tables 4.2.6.8 and 6.1.1.4'
O O 0.0106 0.0060 'International Tables Vol C Tables 4.2.6.8 and 6.1.1.4'
Sm Sm -0.1638 3.4418 'International Tables Vol C Tables 4.2.6.8 and 6.1.1.4'

loop_
_geom_angle_atom_site_label_1
_geom_angle_atom_site_label_2
_geom_angle_atom_site_label_3
_geom_angle
_geom_angle_site_symmetry_1
_geom_angle_site_symmetry_3
C17 O2 Sm2 159.5(3) . .
C17 O2 Sm1 91.9(2) . .
Sm2 O2 Sm1 107.41(11) . .
C17 O3 Sm1 96.9(2) . .
O4 Sm1 O4 180.000(1) 2_676 .
O4 Sm1 O8 77.41(11) 2_676 1_655
O4 Sm1 O8 102.59(11) . 1_655
O4 Sm1 O8 102.59(11) 2_676 2_576
O4 Sm1 O8 77.41(11) . 2_576
O8 Sm1 O8 180.000(1) 1_655 2_576
O4 Sm1 O3 102.11(13) 2_676 2_676
O4 Sm1 O3 77.89(13) . 2_676
O8 Sm1 O3 72.07(10) 1_655 2_676
O8 Sm1 O3 107.93(10) 2_576 2_676
O4 Sm1 O3 77.89(13) 2_676 .
O4 Sm1 O3 102.11(13) . .
O8 Sm1 O3 107.93(10) 1_655 .
O8 Sm1 O3 72.07(10) 2_576 .
O3 Sm1 O3 180.000(1) 2_676 .
O4 Sm1 O2 97.96(12) 2_676 .
O4 Sm1 O2 82.04(12) . .
O8 Sm1 O2 66.97(10) 1_655 .
O8 Sm1 O2 113.03(10) 2_576 .
O3 Sm1 O2 128.60(9) 2_676 .
O3 Sm1 O2 51.40(9) . .
O4 Sm1 O2 82.04(12) 2_676 2_676
O4 Sm1 O2 97.96(12) . 2_676
O8 Sm1 O2 113.03(10) 1_655 2_676
O8 Sm1 O2 66.97(10) 2_576 2_676
O3 Sm1 O2 51.40(9) 2_676 2_676
O3 Sm1 O2 128.60(9) . 2_676
O2 Sm1 O2 180.000(1) . 2_676
O4 Sm1 C17 91.95(13) 2_676 2_676
O4 Sm1 C17 88.05(13) . 2_676
O8 Sm1 C17 92.24(10) 1_655 2_676
O8 Sm1 C17 87.76(10) 2_576 2_676
O3 Sm1 C17 25.51(10) 2_676 2_676
O3 Sm1 C17 154.49(10) . 2_676
O2 Sm1 C17 154.11(10) . 2_676
O2 Sm1 C17 25.89(10) 2_676 2_676
O4 Sm1 Sm2 75.02(9) 2_676 2_676
O4 Sm1 Sm2 104.98(9) . 2_676
O8 Sm1 Sm2 140.37(6) 1_655 2_676
O8 Sm1 Sm2 39.63(6) 2_576 2_676
O3 Sm1 Sm2 86.51(7) 2_676 2_676
O3 Sm1 Sm2 93.49(7) . 2_676
O2 Sm1 Sm2 144.65(7) . 2_676
O2 Sm1 Sm2 35.35(6) 2_676 2_676
C17 Sm1 Sm2 61.12(8) 2_676 2_676
O10 Sm2 O7 77.47(10) 2_566 2_576
O10 Sm2 O1 144.17(12) 2_566 .
O7 Sm2 O1 121.83(12) 2_576 .
O10 Sm2 O5 72.10(11) 2_566 .
O7 Sm2 O5 75.35(10) 2_576 .
O1 Sm2 O5 138.43(11) . .
O10 Sm2 O2 140.97(11) 2_566 .
O7 Sm2 O2 71.17(10) 2_576 .
O1 Sm2 O2 74.10(13) . .
O5 Sm2 O2 77.87(11) . .
O10 Sm2 O9 86.22(10) 2_566 1_655
O7 Sm2 O9 155.99(10) 2_576 1_655
O1 Sm2 O9 81.46(13) . 1_655
O5 Sm2 O9 82.97(11) . 1_655
O2 Sm2 O9 114.49(9) . 1_655
O10 Sm2 O12 86.85(11) 2_566 2_675
O7 Sm2 O12 71.34(11) 2_576 2_675
O1 Sm2 O12 73.80(12) . 2_675
O5 Sm2 O12 143.72(11) . 2_675
O2 Sm2 O12 104.04(10) . 2_675
O9 Sm2 O12 125.74(10) 1_655 2_675
O10 Sm2 O13 72.62(11) 2_566 2_675
O7 Sm2 O13 116.71(10) 2_576 2_675
O1 Sm2 O13 71.65(12) . 2_675
O5 Sm2 O13 138.65(11) . 2_675
O2 Sm2 O13 142.97(11) . 2_675
O9 Sm2 O13 73.83(10) 1_655 2_675
O12 Sm2 O13 52.83(10) 2_675 2_675
O10 Sm2 O8 124.97(9) 2_566 1_655
O7 Sm2 O8 128.45(9) 2_576 1_655
O1 Sm2 O8 69.40(10) . 1_655
O5 Sm2 O8 71.04(10) . 1_655
O2 Sm2 O8 64.42(9) . 1_655
O9 Sm2 O8 50.09(9) 1_655 1_655
O12 Sm2 O8 143.16(10) 2_675 1_655
O13 Sm2 O8 114.42(10) 2_675 1_655
O10 Sm2 C23 77.53(12) 2_566 2_675
O7 Sm2 C23 93.33(12) 2_576 2_675
O1 Sm2 C23 71.84(12) . 2_675
O5 Sm2 C23 149.20(12) . 2_675
O2 Sm2 C23 126.10(11) . 2_675
O9 Sm2 C23 100.28(11) 1_655 2_675
O12 Sm2 C23 26.19(11) 2_675 2_675
O13 Sm2 C23 26.69(11) 2_675 2_675
O8 Sm2 C23 133.77(12) 1_655 2_675
O10 Sm2 C16 106.70(11) 2_566 1_655
O7 Sm2 C16 148.82(10) 2_576 1_655
O1 Sm2 C16 73.05(13) . 1_655
O5 Sm2 C16 76.73(11) . 1_655
O2 Sm2 C16 89.64(10) . 1_655
O9 Sm2 C16 24.85(10) 1_655 1_655
O12 Sm2 C16 138.81(11) 2_675 1_655
O13 Sm2 C16 93.52(11) 2_675 1_655
O8 Sm2 C16 25.28(9) 1_655 1_655
C23 Sm2 C16 117.83(12) 2_675 1_655
C1 O5 Sm2 138.9(3) . .
C16 O8 Sm1 149.5(3) . 1_455
C16 O8 Sm2 90.1(2) . 1_455
Sm1 O8 Sm2 105.56(10) 1_455 1_455
C23 O12 Sm2 92.8(2) . 2_675
C14 O10 Sm2 138.4(3) . 2_566
C23 O13 Sm2 92.1(2) . 2_675
C5 O7 Sm2 150.8(3) . 2_576
C16 O9 Sm2 98.8(2) . 1_455
O12 C23 O13 122.0(4) . .
O12 C23 C22 119.9(4) . .
O13 C23 C22 118.1(4) . .
O12 C23 Sm2 61.0(2) . 2_675
O13 C23 Sm2 61.2(2) . 2_675
C22 C23 Sm2 173.9(3) . 2_675
O3 C17 O2 119.7(4) . .
O3 C17 C18 118.6(3) . .
O2 C17 C18 121.7(3) . .
C1 O4 Sm1 120.6(3) . .
O10 C14 O11 124.0(4) . .
O10 C14 C13 117.2(4) . .
O11 C14 C13 118.9(4) . .
C12 C13 C15 121.3(4) . .
C12 C13 C14 118.3(4) . .
C15 C13 C14 120.3(4) . .
C19 C18 C24 120.2(4) . .
C19 C18 C17 117.9(3) . .
C24 C18 C17 121.9(4) . .
C18 C19 C20 122.7(4) . .
C18 C19 H19 118.6 . .
C20 C19 H19 118.6 . .
C22 C24 C18 118.2(4) . .
C22 C24 H24 120.9 . .
C18 C24 H24 120.9 . .
O5 C1 O4 123.3(4) . .
O5 C1 C2 121.0(4) . .
O4 C1 C2 115.7(4) . .
O9 C16 O8 120.8(4) . .
O9 C16 C11 119.0(3) . .
O8 C16 C11 120.0(3) . .
O9 C16 Sm2 56.4(2) . 1_455
O8 C16 Sm2 64.6(2) . 1_455
C11 C16 Sm2 171.1(3) . 1_455
C12 C11 C10 119.4(4) . .
C12 C11 C16 120.2(3) . .
C10 C11 C16 120.5(4) . .
C8 C2 C3 119.9(4) . .
C8 C2 C1 121.2(4) . .
C3 C2 C1 118.5(3) . .
C4 C3 C2 120.1(4) . .
C4 C3 H3 120.0 . .
C2 C3 H3 120.0 . .
C7 C8 C2 120.5(4) . .
C7 C8 H8 119.8 . .
C2 C8 H8 119.8 . .
O7 C5 O6 125.4(4) . .
O7 C5 C4 119.5(4) . .
O6 C5 C4 114.9(4) . .
C22 C21 C20 121.5(4) . .
C22 C21 H21 119.2 . .
C20 C21 H21 119.2 . .
C3 C4 C6 120.3(4) . .
C3 C4 C5 120.5(4) . .
C6 C4 C5 119.0(4) . .
C24 C22 C21 121.4(4) . .
C24 C22 C23 120.5(4) . .
C21 C22 C23 118.1(4) . .
C8 C7 C6 118.3(4) . .
C8 C7 C9 122.2(4) . .
C6 C7 C9 119.3(4) . .
C4 C6 C7 120.9(4) . .
C4 C6 H6 119.5 . .
C7 C6 H6 119.5 . .
C9 C10 C11 121.7(4) . .
C9 C10 H10 119.1 . .
C11 C10 H10 119.1 . .
C13 C12 C11 119.5(4) . .
C13 C12 H12 120.2 . .
C11 C12 H12 120.2 . .
C13 C15 C9 120.2(4) . .
C13 C15 H15 119.9 . .
C9 C15 H15 119.9 . .
C10 C9 C15 117.8(4) . .
C10 C9 C7 119.9(4) . .
C15 C9 C7 122.3(4) . .
C19 C20 C21 115.9(4) . .
C19 C20 C20 122.1(5) . 2_685
C21 C20 C20 122.0(5) . 2_685

loop_
_geom_bond_atom_site_label_1
_geom_bond_atom_site_label_2
_geom_bond_distance
_geom_bond_site_symmetry_2
O2 C17 1.262(5) .
O2 Sm2 2.442(3) .
O2 Sm1 2.555(3) .
O3 C17 1.253(5) .
O3 Sm1 2.455(3) .
Sm1 O4 2.328(3) 2_676
Sm1 O4 2.328(3) .
Sm1 O8 2.387(3) 1_655
Sm1 O8 2.387(3) 2_576
Sm1 O3 2.455(3) 2_676
Sm1 O2 2.555(3) 2_676
Sm1 C17 2.887(4) 2_676
Sm2 O10 2.351(3) 2_566
Sm2 O7 2.411(3) 2_576
Sm2 O1 2.422(4) .
Sm2 O5 2.426(3) .
Sm2 O9 2.488(3) 1_655
Sm2 O12 2.493(3) 2_675
Sm2 O13 2.496(3) 2_675
Sm2 O8 2.667(3) 1_655
Sm2 C23 2.847(4) 2_675
Sm2 C16 2.952(4) 1_655
O5 C1 1.246(5) .
O8 C16 1.261(5) .
O8 Sm1 2.387(3) 1_455
O8 Sm2 2.667(3) 1_455
O12 C23 1.258(5) .
O12 Sm2 2.493(3) 2_675
O10 C14 1.245(5) .
O10 Sm2 2.351(3) 2_566
O13 C23 1.280(5) .
O13 Sm2 2.496(3) 2_675
O7 C5 1.219(5) .
O7 Sm2 2.411(3) 2_576
O9 C16 1.255(5) .
O9 Sm2 2.488(3) 1_455
C23 C22 1.514(6) .
C23 Sm2 2.847(4) 2_675
C17 C18 1.494(6) .
O4 C1 1.263(5) .
O11 C14 1.259(5) .
C14 C13 1.525(6) .
C13 C12 1.370(6) .
C13 C15 1.387(5) .
C18 C19 1.391(6) .
C18 C24 1.394(6) .
C19 C20 1.395(6) .
C19 H19 0.9300 .
C24 C22 1.382(6) .
C24 H24 0.9300 .
C1 C2 1.493(6) .
C16 C11 1.510(6) .
C16 Sm2 2.952(4) 1_455
C11 C12 1.392(6) .
C11 C10 1.393(5) .
O6 C5 1.297(5) .
C2 C8 1.397(5) .
C2 C3 1.399(6) .
C3 C4 1.366(6) .
C3 H3 0.9300 .
C8 C7 1.390(6) .
C8 H8 0.9300 .
C5 C4 1.512(6) .
C21 C22 1.387(6) .
C21 C20 1.412(6) .
C21 H21 0.9300 .
C4 C6 1.384(5) .
C7 C6 1.409(6) .
C7 C9 1.477(5) .
C6 H6 0.9300 .
C10 C9 1.391(6) .
C10 H10 0.9300 .
C12 H12 0.9300 .
C15 C9 1.404(6) .
C15 H15 0.9300 .
C20 C20 1.467(8) 2_685

loop_
_platon_squeeze_void_nr
_platon_squeeze_void_average_x
_platon_squeeze_void_average_y
_platon_squeeze_void_average_z
_platon_squeeze_void_volume
_platon_squeeze_void_count_electrons
1 0.000 -0.005 0.000 643.9 14.7
